data_2240006
loop_
_publ_author_name
'Zhang, Xu-Yang'
'Liu, Bing-Ni'
'Wang, Ping-Bao'
'Liu, Deng-Ke'

_publ_section_title
;
 Crystal structure of 9-(4-bromobutyl)-9<i>H</i>-fluorene-9-carboxylic
 acid
;
_journal_issue 10
_journal_name_full 'Acta Crystallographica Section E'
_journal_page_first o1118
_journal_page_last o1119
_journal_paper_doi 10.1107/S1600536814019564
_journal_volume 70
_journal_year 2014
_chemical_formula_iupac 'C18 H17 Br O2'
_chemical_formula_moiety 'C18 H17 Br O2'
_chemical_formula_sum 'C18 H17 Br O2'
_chemical_formula_weight 345.23
_chemical_name_systematic
;
9-(4-Bromobutyl)-9<i>H</i>-fluorene-9-carboxylic acid
;
_space_group_IT_number 2
_symmetry_cell_setting triclinic
_symmetry_space_group_name_Hall '-P 1'
_symmetry_space_group_name_H-M 'P -1'
_atom_sites_solution_hydrogens geom
_atom_sites_solution_primary direct
_atom_sites_solution_secondary difmap
_audit_creation_method SHELXL-97
_cell_angle_alpha 91.59(3)
_cell_angle_beta 95.32(3)
_cell_angle_gamma 104.70(3)
_cell_formula_units_Z 4
_cell_length_a 9.897(2)
_cell_length_b 11.800(2)
_cell_length_c 14.202(3)
_cell_measurement_reflns_used 4642
_cell_measurement_temperature 113(2)
_cell_measurement_theta_max 27.8625
_cell_measurement_theta_min 1.7868
_cell_volume 1595.1(6)
_computing_cell_refinement 'CrystalClear (Rigaku/MSC, 2005)'
_computing_data_collection 'CrystalClear (Rigaku/MSC, 2005)'
_computing_data_reduction 'CrystalClear (Rigaku/MSC, 2005)'
_computing_molecular_graphics 'SHELXTL (Sheldrick, 2008)'
_computing_publication_material 'SHELXTL (Sheldrick, 2008)'
_computing_structure_refinement 'SHELXL97 (Sheldrick, 2008)'
_computing_structure_solution 'SHELXS97 (Sheldrick, 2008)'
_diffrn_ambient_temperature 113(2)
_diffrn_measured_fraction_theta_full 0.992
_diffrn_measured_fraction_theta_max 0.992
_diffrn_measurement_device_type 'Rigaku Saturn'
_diffrn_measurement_method '\w scans'
_diffrn_radiation_monochromator confocal
_diffrn_radiation_source 'rotating anode'
_diffrn_radiation_type MoK\a
_diffrn_radiation_wavelength 0.71073
_diffrn_reflns_av_R_equivalents 0.0561
_diffrn_reflns_av_sigmaI/netI 0.1019
_diffrn_reflns_limit_h_max 13
_diffrn_reflns_limit_h_min -12
_diffrn_reflns_limit_k_max 15
_diffrn_reflns_limit_k_min -15
_diffrn_reflns_limit_l_max 18
_diffrn_reflns_limit_l_min -18
_diffrn_reflns_number 20422
_diffrn_reflns_theta_full 27.94
_diffrn_reflns_theta_max 27.94
_diffrn_reflns_theta_min 1.79
_diffrn_standards_decay_% 0
_diffrn_standards_interval_count 0
_diffrn_standards_interval_time 0
_diffrn_standards_number 0
_exptl_absorpt_coefficient_mu 2.579
_exptl_absorpt_correction_T_max 0.7472
_exptl_absorpt_correction_T_min 0.6266
_exptl_absorpt_correction_type multi-scan
_exptl_absorpt_process_details '(CrystalClear; Rigaku/MSC, 2005)'
_exptl_crystal_colour colorless
_exptl_crystal_density_diffrn 1.438
_exptl_crystal_density_method 'not measured'
_exptl_crystal_description cubic
_exptl_crystal_F_000 704
_exptl_crystal_size_max 0.20
_exptl_crystal_size_mid 0.18
_exptl_crystal_size_min 0.12
_refine_diff_density_max 0.425
_refine_diff_density_min -1.266
_refine_ls_extinction_method none
_refine_ls_goodness_of_fit_ref 0.992
_refine_ls_hydrogen_treatment constr
_refine_ls_matrix_type full
_refine_ls_number_parameters 381
_refine_ls_number_reflns 7599
_refine_ls_number_restraints 0
_refine_ls_restrained_S_all 0.992
_refine_ls_R_factor_all 0.0829
_refine_ls_R_factor_gt 0.0409
_refine_ls_shift/su_max 0.001
_refine_ls_shift/su_mean 0.000
_refine_ls_structure_factor_coef Fsqd
_refine_ls_weighting_details 'calc w=1/[\s^2^(Fo^2^)+(0.0306P)^2^] where P=(Fo^2^+2Fc^2^)/3'
_refine_ls_weighting_scheme calc
_refine_ls_wR_factor_gt 0.0810
_refine_ls_wR_factor_ref 0.0924
_reflns_number_gt 4010
_reflns_number_total 7599
_reflns_threshold_expression I>2sigma(I)
_cod_data_source_file cv5469sup1.cif
_cod_data_source_block I
_cod_database_code 2240006
_cod_database_fobs_code 2240006

loop_
_symmetry_equiv_pos_as_xyz
'x, y, z'
'-x, -y, -z'

loop_
_atom_site_type_symbol
_atom_site_label
_atom_site_fract_x
_atom_site_fract_y
_atom_site_fract_z
_atom_site_U_iso_or_equiv
_atom_site_adp_type
_atom_site_calc_flag
_atom_site_refinement_flags
_atom_site_occupancy
_atom_site_symmetry_multiplicity
Br Br1 0.38791(3) 0.59238(3) 0.04660(2) 0.03473(11) Uani d . 1 1
Br Br2 0.59649(4) -0.07669(3) 0.40874(3) 0.04780(13) Uani d . 1 1
O O1 0.0453(2) 0.90473(15) 0.43181(12) 0.0218(5) Uani d . 1 1
O O2 0.0497(2) 1.08986(16) 0.39999(13) 0.0272(5) Uani d . 1 1
H H2 0.0155 1.0889 0.4520 0.041 Uiso calc R 1 1
O O3 0.9568(2) 0.57553(15) 0.10428(13) 0.0242(5) Uani d . 1 1
H H3 0.9856 0.5872 0.0507 0.036 Uiso calc R 1 1
O O4 0.96586(19) 0.39224(16) 0.06820(12) 0.0215(5) Uani d . 1 1
C C1 0.0668(3) 0.9857(2) 0.37874(19) 0.0180(6) Uani d . 1 1
C C2 0.1092(3) 0.9715(2) 0.27999(18) 0.0171(6) Uani d . 1 1
C C3 -0.0231(3) 0.9517(2) 0.21020(19) 0.0164(6) Uani d . 1 1
C C4 -0.1440(3) 0.8610(2) 0.2065(2) 0.0230(7) Uani d . 1 1
H H4 -0.1528 0.8012 0.2506 0.028 Uiso calc R 1 1
C C5 -0.2520(3) 0.8600(3) 0.1364(2) 0.0299(8) Uani d . 1 1
H H5 -0.3357 0.7983 0.1319 0.036 Uiso calc R 1 1
C C6 -0.2388(3) 0.9486(3) 0.0728(2) 0.0309(8) Uani d . 1 1
H H6 -0.3148 0.9474 0.0264 0.037 Uiso calc R 1 1
C C7 -0.1180(3) 1.0380(3) 0.07561(19) 0.0267(7) Uani d . 1 1
H H7 -0.1094 1.0974 0.0311 0.032 Uiso calc R 1 1
C C8 -0.0079(3) 1.0394(2) 0.14550(18) 0.0177(6) Uani d . 1 1
C C9 0.1317(3) 1.1203(2) 0.16555(19) 0.0191(7) Uani d . 1 1
C C10 0.2006(3) 1.2164(2) 0.1180(2) 0.0277(7) Uani d . 1 1
H H10 0.1554 1.2405 0.0631 0.033 Uiso calc R 1 1
C C11 0.3360(3) 1.2758(3) 0.1524(2) 0.0339(8) Uani d . 1 1
H H11 0.3853 1.3402 0.1198 0.041 Uiso calc R 1 1
C C12 0.4013(3) 1.2424(3) 0.2345(2) 0.0337(8) Uani d . 1 1
H H12 0.4931 1.2860 0.2586 0.040 Uiso calc R 1 1
C C13 0.3334(3) 1.1463(2) 0.2813(2) 0.0258(7) Uani d . 1 1
H H13 0.3786 1.1226 0.3365 0.031 Uiso calc R 1 1
C C14 0.1997(3) 1.0857(2) 0.24656(19) 0.0179(6) Uani d . 1 1
C C15 0.1813(3) 0.8696(2) 0.27546(18) 0.0196(6) Uani d . 1 1
H H15A 0.2645 0.8865 0.3231 0.024 Uiso calc R 1 1
H H15B 0.1154 0.7964 0.2918 0.024 Uiso calc R 1 1
C C16 0.2273(3) 0.8515(2) 0.17776(19) 0.0232(7) Uani d . 1 1
H H16A 0.1447 0.8382 0.1300 0.028 Uiso calc R 1 1
H H16B 0.2960 0.9239 0.1627 0.028 Uiso calc R 1 1
C C17 0.2932(3) 0.7488(2) 0.17017(19) 0.0216(7) Uani d . 1 1
H H17A 0.3779 0.7620 0.2161 0.026 Uiso calc R 1 1
H H17B 0.2257 0.6756 0.1850 0.026 Uiso calc R 1 1
C C18 0.3326(3) 0.7377(2) 0.0703(2) 0.0234(7) Uani d . 1 1
H H18A 0.4114 0.8055 0.0599 0.028 Uiso calc R 1 1
H H18B 0.2516 0.7398 0.0245 0.028 Uiso calc R 1 1
C C19 0.9441(3) 0.4653(2) 0.12332(18) 0.0173(6) Uani d . 1 1
C C20 0.9030(3) 0.4356(2) 0.22235(18) 0.0163(6) Uani d . 1 1
C C21 0.8124(3) 0.5103(2) 0.26096(18) 0.0177(6) Uani d . 1 1
C C22 0.6789(3) 0.5146(2) 0.2272(2) 0.0229(7) Uani d . 1 1
H H22 0.6345 0.4742 0.1693 0.027 Uiso calc R 1 1
C C23 0.6111(3) 0.5795(3) 0.2798(2) 0.0315(8) Uani d . 1 1
H H23 0.5191 0.5837 0.2575 0.038 Uiso calc R 1 1
C C24 0.6753(4) 0.6384(2) 0.3645(2) 0.0340(8) Uani d . 1 1
H H24 0.6255 0.6800 0.4006 0.041 Uiso calc R 1 1
C C25 0.8112(3) 0.6373(2) 0.3970(2) 0.0300(8) Uani d . 1 1
H H25 0.8563 0.6796 0.4540 0.036 Uiso calc R 1 1
C C26 0.8800(3) 0.5728(2) 0.34435(19) 0.0202(7) Uani d . 1 1
C C27 1.0206(3) 0.5536(2) 0.36167(19) 0.0213(7) Uani d . 1 1
C C28 1.1289(3) 0.5984(3) 0.4320(2) 0.0313(8) Uani d . 1 1
H H28 1.1192 0.6534 0.4794 0.038 Uiso calc R 1 1
C C29 1.2500(4) 0.5630(3) 0.4328(2) 0.0372(8) Uani d . 1 1
H H29 1.3253 0.5952 0.4802 0.045 Uiso calc R 1 1
C C30 1.2649(3) 0.4797(3) 0.3648(2) 0.0339(8) Uani d . 1 1
H H30 1.3487 0.4541 0.3673 0.041 Uiso calc R 1 1
C C31 1.1569(3) 0.4349(3) 0.2937(2) 0.0261(7) Uani d . 1 1
H H31 1.1665 0.3792 0.2469 0.031 Uiso calc R 1 1
C C32 1.0353(3) 0.4722(2) 0.29201(18) 0.0174(6) Uani d . 1 1
C C33 0.8311(3) 0.3036(2) 0.22100(18) 0.0187(6) Uani d . 1 1
H H33A 0.7439 0.2866 0.1770 0.022 Uiso calc R 1 1
H H33B 0.8940 0.2594 0.1961 0.022 Uiso calc R 1 1
C C34 0.7946(3) 0.2601(2) 0.31781(18) 0.0197(6) Uani d . 1 1
H H34A 0.7332 0.3050 0.3438 0.024 Uiso calc R 1 1
H H34B 0.8818 0.2742 0.3616 0.024 Uiso calc R 1 1
C C35 0.7200(3) 0.1295(2) 0.31216(19) 0.0202(7) Uani d . 1 1
H H35A 0.6357 0.1140 0.2656 0.024 Uiso calc R 1 1
H H35B 0.7835 0.0835 0.2907 0.024 Uiso calc R 1 1
C C36 0.6774(3) 0.0922(2) 0.4085(2) 0.0241(7) Uani d . 1 1
H H36A 0.6079 0.1337 0.4271 0.029 Uiso calc R 1 1
H H36B 0.7608 0.1151 0.4559 0.029 Uiso calc R 1 1

loop_
_atom_site_aniso_label
_atom_site_aniso_U_11
_atom_site_aniso_U_22
_atom_site_aniso_U_33
_atom_site_aniso_U_12
_atom_site_aniso_U_13
_atom_site_aniso_U_23
Br1 0.0455(2) 0.03137(19) 0.0336(2) 0.02173(17) 0.00528(16) -0.00455(15)
Br2 0.0734(3) 0.02000(18) 0.0541(3) 0.00884(18) 0.0332(2) 0.01456(16)
O1 0.0330(12) 0.0178(10) 0.0172(11) 0.0085(9) 0.0088(9) 0.0051(9)
O2 0.0465(14) 0.0209(11) 0.0210(12) 0.0163(10) 0.0155(11) 0.0054(9)
O3 0.0395(13) 0.0197(11) 0.0137(11) 0.0036(10) 0.0134(10) 0.0048(9)
O4 0.0307(12) 0.0228(11) 0.0141(10) 0.0096(10) 0.0101(9) 0.0029(9)
C1 0.0188(16) 0.0206(15) 0.0163(15) 0.0071(13) 0.0039(13) 0.0048(13)
C2 0.0225(17) 0.0175(15) 0.0143(15) 0.0088(13) 0.0046(13) 0.0061(12)
C3 0.0196(16) 0.0161(15) 0.0152(15) 0.0070(13) 0.0038(12) 0.0021(12)
C4 0.0243(18) 0.0231(16) 0.0215(16) 0.0049(14) 0.0043(14) 0.0035(13)
C5 0.0242(18) 0.0299(18) 0.0324(19) 0.0023(15) 0.0014(15) -0.0035(15)
C6 0.0304(19) 0.041(2) 0.0225(18) 0.0154(17) -0.0065(15) -0.0037(15)
C7 0.038(2) 0.0330(18) 0.0142(16) 0.0183(16) 0.0020(14) 0.0054(14)
C8 0.0261(17) 0.0177(15) 0.0131(15) 0.0115(13) 0.0054(13) 0.0032(12)
C9 0.0253(18) 0.0186(15) 0.0196(16) 0.0123(13) 0.0136(13) 0.0066(12)
C10 0.041(2) 0.0217(16) 0.0285(18) 0.0168(15) 0.0164(16) 0.0126(14)
C11 0.032(2) 0.0185(16) 0.054(2) 0.0038(15) 0.0239(18) 0.0115(16)
C12 0.0244(19) 0.0214(17) 0.054(2) 0.0011(14) 0.0112(17) 0.0044(16)
C13 0.0217(18) 0.0260(17) 0.0325(19) 0.0103(14) 0.0046(15) 0.0058(14)
C14 0.0195(16) 0.0151(14) 0.0225(16) 0.0073(13) 0.0113(13) 0.0035(12)
C15 0.0243(17) 0.0190(15) 0.0185(15) 0.0091(13) 0.0061(13) 0.0060(12)
C16 0.0277(18) 0.0244(16) 0.0230(16) 0.0136(14) 0.0099(14) 0.0063(13)
C17 0.0255(17) 0.0196(15) 0.0218(16) 0.0090(13) 0.0049(14) 0.0005(13)
C18 0.0265(18) 0.0156(15) 0.0310(18) 0.0099(13) 0.0051(14) -0.0010(13)
C19 0.0170(16) 0.0195(15) 0.0140(15) 0.0021(13) 0.0009(12) 0.0032(12)
C20 0.0207(16) 0.0164(15) 0.0111(14) 0.0013(13) 0.0082(12) 0.0008(12)
C21 0.0250(17) 0.0133(14) 0.0146(15) 0.0016(13) 0.0086(13) 0.0040(12)
C22 0.0290(18) 0.0192(15) 0.0201(16) 0.0029(14) 0.0081(14) 0.0054(13)
C23 0.034(2) 0.0291(18) 0.038(2) 0.0138(16) 0.0166(17) 0.0171(16)
C24 0.054(2) 0.0190(17) 0.038(2) 0.0170(16) 0.0279(18) 0.0100(15)
C25 0.051(2) 0.0172(16) 0.0234(18) 0.0083(16) 0.0149(16) 0.0016(13)
C26 0.0321(18) 0.0114(14) 0.0166(15) 0.0014(13) 0.0105(14) 0.0039(12)
C27 0.0308(18) 0.0146(14) 0.0151(15) -0.0025(13) 0.0068(14) 0.0045(12)
C28 0.043(2) 0.0282(18) 0.0154(16) -0.0042(16) 0.0020(15) 0.0005(14)
C29 0.036(2) 0.045(2) 0.0208(18) -0.0044(18) -0.0052(15) 0.0095(16)
C30 0.0180(18) 0.048(2) 0.0325(19) 0.0017(16) 0.0013(15) 0.0132(17)
C31 0.0258(18) 0.0309(18) 0.0212(17) 0.0051(15) 0.0064(14) 0.0045(14)
C32 0.0210(17) 0.0164(14) 0.0125(14) -0.0012(13) 0.0058(12) 0.0033(12)
C33 0.0235(17) 0.0170(15) 0.0152(15) 0.0021(13) 0.0083(13) 0.0015(12)
C34 0.0243(17) 0.0190(15) 0.0152(15) 0.0026(13) 0.0058(13) 0.0029(12)
C35 0.0259(17) 0.0152(14) 0.0201(16) 0.0045(13) 0.0066(13) 0.0056(12)
C36 0.0298(18) 0.0159(15) 0.0256(17) 0.0017(13) 0.0083(14) 0.0061(13)

loop_
_atom_type_symbol
_atom_type_description
_atom_type_scat_dispersion_real
_atom_type_scat_dispersion_imag
_atom_type_scat_source
C C 0.0033 0.0016 'International Tables Vol C Tables 4.2.6.8 and 6.1.1.4'
H H 0.0000 0.0000 'International Tables Vol C Tables 4.2.6.8 and 6.1.1.4'
O O 0.0106 0.0060 'International Tables Vol C Tables 4.2.6.8 and 6.1.1.4'
Br Br -0.2901 2.4595 'International Tables Vol C Tables 4.2.6.8 and 6.1.1.4'

loop_
_geom_angle_atom_site_label_1
_geom_angle_atom_site_label_2
_geom_angle_atom_site_label_3
_geom_angle
C1 O2 H2 109.5
C19 O3 H3 109.5
O1 C1 O2 123.5(2)
O1 C1 C2 122.1(2)
O2 C1 C2 114.3(2)
C1 C2 C3 107.7(2)
C1 C2 C14 112.7(2)
C3 C2 C14 101.3(2)
C1 C2 C15 109.8(2)
C3 C2 C15 112.9(2)
C14 C2 C15 112.2(2)
C4 C3 C8 121.6(3)
C4 C3 C2 127.8(2)
C8 C3 C2 110.6(2)
C3 C4 C5 118.1(3)
C3 C4 H4 120.9
C5 C4 H4 120.9
C4 C5 C6 120.6(3)
C4 C5 H5 119.7
C6 C5 H5 119.7
C7 C6 C5 121.4(3)
C7 C6 H6 119.3
C5 C6 H6 119.3
C6 C7 C8 118.5(3)
C6 C7 H7 120.7
C8 C7 H7 120.7
C3 C8 C7 119.7(3)
C3 C8 C9 109.0(2)
C7 C8 C9 131.2(3)
C10 C9 C14 120.0(3)
C10 C9 C8 131.3(3)
C14 C9 C8 108.6(2)
C11 C10 C9 118.7(3)
C11 C10 H10 120.7
C9 C10 H10 120.7
C10 C11 C12 120.8(3)
C10 C11 H11 119.6
C12 C11 H11 119.6
C13 C12 C11 120.6(3)
C13 C12 H12 119.7
C11 C12 H12 119.7
C14 C13 C12 118.9(3)
C14 C13 H13 120.6
C12 C13 H13 120.6
C13 C14 C9 121.0(3)
C13 C14 C2 128.5(3)
C9 C14 C2 110.3(2)
C16 C15 C2 112.3(2)
C16 C15 H15A 109.1
C2 C15 H15A 109.1
C16 C15 H15B 109.1
C2 C15 H15B 109.1
H15A C15 H15B 107.9
C17 C16 C15 113.4(2)
C17 C16 H16A 108.9
C15 C16 H16A 108.9
C17 C16 H16B 108.9
C15 C16 H16B 108.9
H16A C16 H16B 107.7
C18 C17 C16 109.0(2)
C18 C17 H17A 109.9
C16 C17 H17A 109.9
C18 C17 H17B 109.9
C16 C17 H17B 109.9
H17A C17 H17B 108.3
C17 C18 Br1 112.16(19)
C17 C18 H18A 109.2
Br1 C18 H18A 109.2
C17 C18 H18B 109.2
Br1 C18 H18B 109.2
H18A C18 H18B 107.9
O4 C19 O3 123.7(2)
O4 C19 C20 122.1(2)
O3 C19 C20 114.2(2)
C19 C20 C32 108.3(2)
C19 C20 C21 113.9(2)
C32 C20 C21 101.4(2)
C19 C20 C33 108.3(2)
C32 C20 C33 113.0(2)
C21 C20 C33 112.0(2)
C22 C21 C26 121.1(2)
C22 C21 C20 128.5(2)
C26 C21 C20 110.3(2)
C21 C22 C23 118.3(3)
C21 C22 H22 120.8
C23 C22 H22 120.8
C22 C23 C24 121.0(3)
C22 C23 H23 119.5
C24 C23 H23 119.5
C25 C24 C23 120.7(3)
C25 C24 H24 119.6
C23 C24 H24 119.6
C24 C25 C26 118.5(3)
C24 C25 H25 120.8
C26 C25 H25 120.8
C25 C26 C21 120.3(3)
C25 C26 C27 130.7(3)
C21 C26 C27 109.1(2)
C28 C27 C32 120.1(3)
C28 C27 C26 131.5(3)
C32 C27 C26 108.4(2)
C29 C28 C27 119.4(3)
C29 C28 H28 120.3
C27 C28 H28 120.3
C28 C29 C30 121.0(3)
C28 C29 H29 119.5
C30 C29 H29 119.5
C31 C30 C29 119.8(3)
C31 C30 H30 120.1
C29 C30 H30 120.1
C32 C31 C30 119.1(3)
C32 C31 H31 120.4
C30 C31 H31 120.4
C31 C32 C27 120.5(3)
C31 C32 C20 128.9(3)
C27 C32 C20 110.7(2)
C34 C33 C20 113.8(2)
C34 C33 H33A 108.8
C20 C33 H33A 108.8
C34 C33 H33B 108.8
C20 C33 H33B 108.8
H33A C33 H33B 107.7
C33 C34 C35 111.7(2)
C33 C34 H34A 109.3
C35 C34 H34A 109.3
C33 C34 H34B 109.3
C35 C34 H34B 109.3
H34A C34 H34B 107.9
C36 C35 C34 109.7(2)
C36 C35 H35A 109.7
C34 C35 H35A 109.7
C36 C35 H35B 109.7
C34 C35 H35B 109.7
H35A C35 H35B 108.2
C35 C36 Br2 111.74(18)
C35 C36 H36A 109.3
Br2 C36 H36A 109.3
C35 C36 H36B 109.3
Br2 C36 H36B 109.3
H36A C36 H36B 107.9

loop_
_geom_bond_atom_site_label_1
_geom_bond_atom_site_label_2
_geom_bond_distance
Br1 C18 1.958(2)
Br2 C36 1.951(3)
O1 C1 1.221(3)
O2 C1 1.314(3)
O2 H2 0.8400
O3 C19 1.313(3)
O3 H3 0.8400
O4 C19 1.221(3)
C1 C2 1.517(3)
C2 C3 1.530(4)
C2 C14 1.531(3)
C2 C15 1.549(3)
C3 C4 1.383(4)
C3 C8 1.392(3)
C4 C5 1.389(4)
C4 H4 0.9500
C5 C6 1.389(4)
C5 H5 0.9500
C6 C7 1.376(4)
C6 H6 0.9500
C7 C8 1.400(4)
C7 H7 0.9500
C8 C9 1.464(4)
C9 C10 1.394(4)
C9 C14 1.402(4)
C10 C11 1.381(4)
C10 H10 0.9500
C11 C12 1.396(4)
C11 H11 0.9500
C12 C13 1.385(4)
C12 H12 0.9500
C13 C14 1.373(4)
C13 H13 0.9500
C15 C16 1.526(3)
C15 H15A 0.9900
C15 H15B 0.9900
C16 C17 1.520(3)
C16 H16A 0.9900
C16 H16B 0.9900
C17 C18 1.517(3)
C17 H17A 0.9900
C17 H17B 0.9900
C18 H18A 0.9900
C18 H18B 0.9900
C19 C20 1.525(3)
C20 C32 1.525(4)
C20 C21 1.532(4)
C20 C33 1.538(3)
C21 C22 1.377(4)
C21 C26 1.396(4)
C22 C23 1.385(4)
C22 H22 0.9500
C23 C24 1.386(4)
C23 H23 0.9500
C24 C25 1.384(4)
C24 H24 0.9500
C25 C26 1.389(4)
C25 H25 0.9500
C26 C27 1.465(4)
C27 C28 1.383(4)
C27 C32 1.402(3)
C28 C29 1.364(4)
C28 H28 0.9500
C29 C30 1.404(4)
C29 H29 0.9500
C30 C31 1.386(4)
C30 H30 0.9500
C31 C32 1.382(4)
C31 H31 0.9500
C33 C34 1.524(3)
C33 H33A 0.9900
C33 H33B 0.9900
C34 C35 1.527(3)
C34 H34A 0.9900
C34 H34B 0.9900
C35 C36 1.513(3)
C35 H35A 0.9900
C35 H35B 0.9900
C36 H36A 0.9900
C36 H36B 0.9900

loop_
_geom_hbond_atom_site_label_D
_geom_hbond_atom_site_label_H
_geom_hbond_atom_site_label_A
_geom_hbond_site_symmetry_A
_geom_hbond_distance_DH
_geom_hbond_distance_HA
_geom_hbond_distance_DA
_geom_hbond_angle_DHA
O2 H2 O1 2_576 0.84 1.81 2.652(2) 175
O3 H3 O4 2_765 0.84 1.80 2.642(2) 176
C18 H18B O4 2_665 0.99 2.54 3.377(4) 142
C36 H36B O1 2_666 0.99 2.44 3.386(4) 159

loop_
_geom_torsion_atom_site_label_1
_geom_torsion_atom_site_label_2
_geom_torsion_atom_site_label_3
_geom_torsion_atom_site_label_4
_geom_torsion
O1 C1 C2 C3 98.5(3)
O2 C1 C2 C3 -78.8(3)
O1 C1 C2 C14 -150.7(3)
O2 C1 C2 C14 32.1(3)
O1 C1 C2 C15 -24.8(4)
O2 C1 C2 C15 158.0(2)
C1 C2 C3 C4 -60.8(3)
C14 C2 C3 C4 -179.3(2)
C15 C2 C3 C4 60.6(3)
C1 C2 C3 C8 120.0(2)
C14 C2 C3 C8 1.5(3)
C15 C2 C3 C8 -118.7(2)
C8 C3 C4 C5 -0.7(4)
C2 C3 C4 C5 -179.8(3)
C3 C4 C5 C6 -0.7(4)
C4 C5 C6 C7 1.6(4)
C5 C6 C7 C8 -1.0(4)
C4 C3 C8 C7 1.2(4)
C2 C3 C8 C7 -179.5(2)
C4 C3 C8 C9 -178.3(2)
C2 C3 C8 C9 1.0(3)
C6 C7 C8 C3 -0.3(4)
C6 C7 C8 C9 179.0(3)
C3 C8 C9 C10 175.1(3)
C7 C8 C9 C10 -4.3(5)
C3 C8 C9 C14 -3.4(3)
C7 C8 C9 C14 177.3(3)
C14 C9 C10 C11 0.0(4)
C8 C9 C10 C11 -178.2(3)
C9 C10 C11 C12 -1.7(4)
C10 C11 C12 C13 2.4(5)
C11 C12 C13 C14 -1.2(4)
C12 C13 C14 C9 -0.4(4)
C12 C13 C14 C2 174.0(2)
C10 C9 C14 C13 1.1(4)
C8 C9 C14 C13 179.7(2)
C10 C9 C14 C2 -174.3(2)
C8 C9 C14 C2 4.4(3)
C1 C2 C14 C13 66.8(3)
C3 C2 C14 C13 -178.5(3)
C15 C2 C14 C13 -57.8(4)
C1 C2 C14 C9 -118.3(3)
C3 C2 C14 C9 -3.6(3)
C15 C2 C14 C9 117.1(2)
C1 C2 C15 C16 -179.7(2)
C3 C2 C15 C16 60.2(3)
C14 C2 C15 C16 -53.5(3)
C2 C15 C16 C17 -177.7(2)
C15 C16 C17 C18 179.1(2)
C16 C17 C18 Br1 -170.04(19)
O4 C19 C20 C32 97.0(3)
O3 C19 C20 C32 -81.4(3)
O4 C19 C20 C21 -151.1(3)
O3 C19 C20 C21 30.5(3)
O4 C19 C20 C33 -25.8(4)
O3 C19 C20 C33 155.8(2)
C19 C20 C21 C22 64.4(4)
C32 C20 C21 C22 -179.6(3)
C33 C20 C21 C22 -58.9(4)
C19 C20 C21 C26 -120.0(3)
C32 C20 C21 C26 -4.0(3)
C33 C20 C21 C26 116.7(2)
C26 C21 C22 C23 -2.2(4)
C20 C21 C22 C23 173.0(2)
C21 C22 C23 C24 -0.2(4)
C22 C23 C24 C25 2.3(4)
C23 C24 C25 C26 -2.0(4)
C24 C25 C26 C21 -0.4(4)
C24 C25 C26 C27 -178.7(3)
C22 C21 C26 C25 2.5(4)
C20 C21 C26 C25 -173.5(2)
C22 C21 C26 C27 -178.9(2)
C20 C21 C26 C27 5.1(3)
C25 C26 C27 C28 -4.1(5)
C21 C26 C27 C28 177.5(3)
C25 C26 C27 C32 174.3(3)
C21 C26 C27 C32 -4.2(3)
C32 C27 C28 C29 0.1(4)
C26 C27 C28 C29 178.3(3)
C27 C28 C29 C30 -1.5(5)
C28 C29 C30 C31 1.9(5)
C29 C30 C31 C32 -0.8(4)
C30 C31 C32 C27 -0.6(4)
C30 C31 C32 C20 -179.6(3)
C28 C27 C32 C31 0.9(4)
C26 C27 C32 C31 -177.6(2)
C28 C27 C32 C20 -179.9(2)
C26 C27 C32 C20 1.5(3)
C19 C20 C32 C31 -59.4(4)
C21 C20 C32 C31 -179.6(3)
C33 C20 C32 C31 60.5(4)
C19 C20 C32 C27 121.5(2)
C21 C20 C32 C27 1.4(3)
C33 C20 C32 C27 -118.6(2)
C19 C20 C33 C34 175.5(2)
C32 C20 C33 C34 55.6(3)
C21 C20 C33 C34 -58.1(3)
C20 C33 C34 C35 178.4(2)
C33 C34 C35 C36 -176.3(2)
C34 C35 C36 Br2 -174.89(18)
